data_7005454
loop_
_publ_author_name
'Kuil, Mark'
'Goudriaan, P. Elsbeth'
'Kleij, Arjan W.'
'Tooke, Duncan M.'
'Spek, Anthony L.'
'van Leeuwen, Piet W. N. M.'
'Reek, Joost N. H.'

_publ_section_title
;
 Rigid bis-zinc(II) salphen building blocks for the formation of
 template-assisted bidentate ligands and their application in
 catalysis.
;
_journal_issue 22
_journal_name_full 'Dalton transactions (Cambridge, England : 2003)'
_journal_page_first 2311
_journal_page_last 2320
_journal_paper_doi 10.1039/b702375h
_journal_year 2007
_chemical_compound_source 'see text'
_chemical_formula_moiety 'C101 H117 Cl N6 O4 P2 Pd Zn2'
_chemical_formula_sum 'C101 H117 Cl N6 O4 P2 Pd Zn2'
_chemical_formula_weight 1813.60
_chemical_name_systematic ?
_space_group_IT_number 15
_symmetry_cell_setting monoclinic
_symmetry_Int_Tables_number 15
_symmetry_space_group_name_Hall '-C 2yc'
_symmetry_space_group_name_H-M 'C 1 2/c 1'
_atom_sites_solution_hydrogens ' ?'
_atom_sites_solution_primary ' ?'
_atom_sites_solution_secondary ' ?'
_cell_angle_alpha 90
_cell_angle_beta 97.312(1)
_cell_angle_gamma 90
_cell_formula_units_Z 4
_cell_length_a 32.6639(10)
_cell_length_b 12.4434(10)
_cell_length_c 25.3741(10)
_cell_measurement_temperature 150
_cell_volume 10229.4(10)
_computing_publication_material 'PLATON (Spek, 2003)'
_diffrn_ambient_temperature 150
_diffrn_radiation_probe x-ray
_diffrn_radiation_type MoK\a
_diffrn_radiation_wavelength 0.71073
_diffrn_reflns_reduction_process
;
;
_diffrn_standards_number 0
_exptl_absorpt_coefficient_mu 0.745
_exptl_absorpt_correction_type ' ?'
_exptl_crystal_colour ' ?'
_exptl_crystal_density_diffrn 1.178
_exptl_crystal_density_method 'Not Measured'
_exptl_crystal_description ' ?'
_exptl_crystal_F_000 3800
_refine_ls_extinction_method ' ?'
_refine_ls_hydrogen_treatment ' ?'
_refine_ls_number_restraints 0
_refine_ls_weighting_scheme ?
_cod_data_source_file b702375h_(ESI).txt
_cod_data_source_block s3235a
_cod_depositor_comments
;
The following automatic conversions were performed:
'_symmetry_cell_setting' value 'Monoclinic' changed to 'monoclinic'
according to '/home/saulius/struct/CIF-dictionaries/cif_core.dic'
dictionary named 'cif_core.dic' version 2.4.1 from 2010-06-29.

Automatic conversion script
Id: cif_fix_enum 1527 2010-12-29 10:47:43Z saulius 
;
_cod_original_sg_symbol_H-M 'C 2/c'
_cod_database_code 7005454

loop_
_symmetry_equiv_pos_site_id
_symmetry_equiv_pos_as_xyz
1 x,y,z
2 -x,y,1/2-z
3 -x,-y,-z
4 x,-y,1/2+z
5 1/2+x,1/2+y,z
6 1/2-x,1/2+y,1/2-z
7 1/2-x,1/2-y,-z
8 1/2+x,1/2-y,1/2+z

loop_
_atom_site_aniso_label
_atom_site_aniso_U_11
_atom_site_aniso_U_22
_atom_site_aniso_U_33
_atom_site_aniso_U_23
_atom_site_aniso_U_13
_atom_site_aniso_U_12
Pd1 0.0291(6) 0.0321(6) 0.1765(14) 0.0000 0.0143(7) 0.0000
Zn1 0.0252(5) 0.0361(5) 0.0195(5) 0.0005(3) 0.0030(3) -0.0026(3)
P1 0.0316(12) 0.0333(13) 0.0914(19) -0.0105(11) 0.0111(11) -0.0003(9)
O1 0.030(3) 0.069(4) 0.021(3) 0.006(2) 0.004(2) -0.006(3)
O2 0.027(3) 0.059(3) 0.018(3) -0.003(2) 0.002(2) 0.001(2)
N1 0.030(3) 0.038(4) 0.028(3) -0.002(3) 0.004(3) -0.003(3)
N2 0.023(3) 0.035(3) 0.025(3) 0.002(3) 0.001(3) -0.001(3)
N3 0.025(3) 0.039(4) 0.025(3) -0.001(3) 0.001(2) -0.003(3)
C2 0.043(6) 0.034(5) 0.124(10) 0.001(5) 0.013(6) -0.006(4)
C3 0.097(10) 0.110(11) 0.159(14) 0.085(11) 0.018(9) 0.014(9)
C4 0.110(13) 0.123(14) 0.20(2) 0.090(14) -0.010(13) 0.001(10)
C5 0.161(16) 0.066(9) 0.097(11) 0.015(8) -0.022(11) 0.011(9)
C6 0.190(19) 0.20(2) 0.047(8) 0.014(10) 0.011(10) 0.005(16)
C7 0.119(12) 0.184(16) 0.059(8) -0.023(9) 0.019(8) 0.036(11)
C8 0.049(6) 0.044(6) 0.105(8) -0.037(6) 0.011(6) -0.004(4)
C9 0.094(10) 0.091(9) 0.105(10) -0.006(8) 0.035(8) 0.002(7)
C10 0.080(9) 0.119(12) 0.134(12) -0.011(10) 0.048(9) 0.028(8)
C11 0.124(13) 0.083(10) 0.138(13) -0.062(9) 0.032(10) -0.030(9)
C12 0.140(14) 0.114(12) 0.080(9) -0.007(8) 0.026(9) -0.006(10)
C13 0.074(8) 0.116(10) 0.084(8) 0.013(8) 0.023(7) -0.007(7)
C14 0.034(4) 0.040(5) 0.055(5) -0.010(4) 0.007(4) 0.004(4)
C15 0.079(7) 0.041(5) 0.047(5) 0.009(4) -0.016(5) -0.009(5)
C16 0.070(6) 0.044(5) 0.036(5) -0.001(4) -0.019(4) -0.007(4)
C17 0.092(7) 0.050(6) 0.041(5) -0.016(4) 0.026(5) -0.032(5)
C18 0.092(8) 0.060(6) 0.041(5) -0.016(5) 0.030(5) -0.026(5)
C19 0.028(4) 0.031(4) 0.026(4) 0.001(3) 0.001(3) -0.005(3)
C20 0.030(4) 0.036(4) 0.023(4) -0.002(3) 0.003(3) 0.003(3)
C21 0.025(4) 0.034(4) 0.024(4) 0.004(3) 0.005(3) -0.002(3)
C22 0.036(4) 0.050(5) 0.017(4) -0.003(3) 0.000(3) -0.002(4)
C23 0.031(4) 0.040(4) 0.025(4) 0.002(3) 0.006(3) -0.002(3)
C24 0.034(4) 0.036(4) 0.031(4) -0.001(3) 0.002(3) 0.003(3)
C25 0.033(4) 0.045(5) 0.032(4) -0.001(3) 0.006(3) -0.004(4)
C26 0.044(5) 0.051(5) 0.026(4) 0.006(4) 0.014(4) 0.002(4)
C27 0.29(2) 0.148(14) 0.040(7) 0.015(8) 0.050(10) 0.097(15)
C28 0.101(10) 0.226(18) 0.043(6) 0.052(9) 0.017(6) 0.013(11)
C29 0.218(18) 0.165(15) 0.038(6) 0.041(8) 0.002(8) -0.096(13)
C30 0.042(5) 0.048(5) 0.032(5) 0.000(4) 0.017(4) -0.003(4)
C31 0.033(4) 0.055(5) 0.025(4) 0.004(4) 0.007(3) -0.005(4)
C32 0.033(5) 0.095(7) 0.032(5) 0.015(5) 0.010(4) -0.011(5)
C33 0.050(6) 0.131(10) 0.055(6) 0.009(6) 0.003(5) -0.033(6)
C34 0.034(5) 0.144(11) 0.053(6) 0.027(6) 0.014(4) -0.006(6)
C35 0.052(6) 0.124(10) 0.051(6) 0.037(6) 0.019(5) 0.026(6)
C36 0.030(4) 0.040(4) 0.028(4) -0.001(3) 0.010(3) -0.004(3)
C37 0.030(4) 0.038(4) 0.026(4) -0.006(3) 0.003(3) 0.000(3)
C38 0.031(4) 0.041(4) 0.025(4) -0.003(3) 0.001(3) 0.002(3)
C39 0.031(4) 0.062(6) 0.032(4) -0.009(4) 0.002(3) 0.003(4)
C40 0.032(4) 0.066(6) 0.042(5) -0.006(4) 0.002(4) -0.007(4)
C41 0.028(4) 0.085(7) 0.035(5) -0.006(4) 0.003(3) 0.008(4)
C42 0.038(5) 0.070(6) 0.038(5) -0.010(4) 0.005(4) 0.010(4)
C43 0.030(4) 0.041(4) 0.028(4) 0.002(3) -0.003(3) 0.001(3)
C44 0.030(4) 0.042(4) 0.023(4) -0.002(3) 0.002(3) -0.002(3)
C45 0.042(5) 0.064(6) 0.021(4) -0.001(4) 0.005(3) 0.000(4)
C46 0.088(7) 0.081(7) 0.031(5) -0.017(5) 0.018(5) 0.007(6)
C47 0.038(5) 0.078(6) 0.023(4) 0.003(4) 0.001(3) -0.006(4)
C48 0.045(5) 0.099(8) 0.028(4) 0.004(4) 0.009(4) -0.003(5)
C49 0.023(4) 0.049(5) 0.029(4) -0.005(3) 0.003(3) 0.001(3)
C50 0.025(4) 0.040(4) 0.025(4) -0.002(3) 0.001(3) -0.007(3)
C51 0.027(4) 0.045(5) 0.028(4) -0.003(3) 0.005(3) -0.005(3)

loop_
_atom_site_label
_atom_site_type_symbol
_atom_site_thermal_displace_type
_atom_site_fract_x
_atom_site_fract_y
_atom_site_fract_z
_atom_site_occupancy
_atom_site_U_iso_or_equiv
_atom_site_calc_flag
_atom_site_refinement_flags
Pd1 Pd Uani 0.00000 0.09378(8) 0.25000 1.000 0.0791(5) . .
Zn1 Zn Uani 0.12442(2) 0.61167(6) 0.27773(3) 1.000 0.0269(3) . .
P1 P Uani 0.07097(7) 0.09084(17) 0.26347(11) 1.000 0.0518(9) . .
O1 O Uani 0.16568(15) 0.6394(5) 0.22995(18) 1.000 0.0399(19) . .
O2 O Uani 0.16082(14) 0.6241(4) 0.34458(17) 1.000 0.0347(17) . .
N1 N Uani 0.11636(17) 0.4426(5) 0.2754(2) 1.000 0.0320(19) . .
N2 N Uani 0.07430(16) 0.6496(5) 0.3189(2) 1.000 0.0278(17) . .
N3 N Uani 0.07846(17) 0.6558(5) 0.2160(2) 1.000 0.0299(19) . .
C1 C Uiso 0.00000 -0.0663(18) 0.25000 0.900 0.115(7) . .
C2 C Uani 0.0921(3) 0.0225(7) 0.3236(5) 1.000 0.067(4) . .
C3 C Uani 0.1253(4) -0.0477(12) 0.3202(7) 1.000 0.122(7) . .
C4 C Uani 0.1404(5) -0.0956(14) 0.3706(9) 1.000 0.147(9) . .
C5 C Uani 0.1244(6) -0.0838(11) 0.4186(7) 1.000 0.111(7) . .
C6 C Uani 0.0909(6) -0.0251(18) 0.4122(5) 1.000 0.146(10) . .
C7 C Uani 0.0752(5) 0.0275(14) 0.3650(5) 1.000 0.120(7) . .
C8 C Uani 0.0964(3) 0.0400(7) 0.2090(5) 1.000 0.066(4) . .
C9 C Uani 0.1393(4) 0.0560(11) 0.2088(5) 1.000 0.095(6) . .
C10 C Uani 0.1606(4) 0.0137(12) 0.1704(6) 1.000 0.108(6) . .
C11 C Uani 0.1399(5) -0.0360(11) 0.1309(6) 1.000 0.114(7) . .
C12 C Uani 0.0994(6) -0.0388(12) 0.1233(5) 1.000 0.110(7) . .
C13 C Uani 0.0767(4) 0.0008(11) 0.1652(5) 1.000 0.090(5) . .
C14 C Uani 0.0924(2) 0.2260(6) 0.2703(3) 1.000 0.043(3) . .
C15 C Uani 0.1046(3) 0.2768(7) 0.3182(3) 1.000 0.058(3) . .
C16 C Uani 0.1159(3) 0.3843(7) 0.3194(3) 1.000 0.052(3) . .
C17 C Uani 0.1061(3) 0.3934(7) 0.2298(3) 1.000 0.060(3) . .
C18 C Uani 0.0937(3) 0.2886(8) 0.2247(3) 1.000 0.063(4) . .
C19 C Uani 0.0362(2) 0.6578(6) 0.2864(3) 1.000 0.029(2) . .
C20 C Uani -0.0020(2) 0.6585(6) 0.3040(3) 1.000 0.030(2) . .
C21 C Uani 0.0382(2) 0.6599(6) 0.2312(3) 1.000 0.028(2) . .
C22 C Uani 0.0854(2) 0.6791(6) 0.1682(3) 1.000 0.035(3) . .
C23 C Uani 0.1242(2) 0.6791(6) 0.1484(3) 1.000 0.032(2) . .
C24 C Uani 0.1225(2) 0.7052(6) 0.0934(3) 1.000 0.034(2) . .
C25 C Uani 0.1568(2) 0.7151(6) 0.0688(3) 1.000 0.037(3) . .
C26 C Uani 0.1553(2) 0.7426(6) 0.0094(3) 1.000 0.040(3) . .
C27 C Uani 0.1722(6) 0.6521(13) -0.0185(4) 1.000 0.157(8) . .
C28 C Uani 0.1126(4) 0.7618(15) -0.0161(4) 1.000 0.123(7) . .
C29 C Uani 0.1797(5) 0.8391(13) 0.0027(4) 1.000 0.142(8) . .
C30 C Uani 0.1945(2) 0.6987(6) 0.1010(3) 1.000 0.040(3) . .
C31 C Uani 0.1992(2) 0.6745(6) 0.1544(3) 1.000 0.037(3) . .
C32 C Uani 0.2423(2) 0.6579(8) 0.1866(3) 1.000 0.053(3) . .
C33 C Uani 0.2485(3) 0.7420(10) 0.2310(4) 1.000 0.079(4) . .
C34 C Uani 0.2769(3) 0.6722(11) 0.1513(4) 1.000 0.076(4) . .
C35 C Uani 0.2454(3) 0.5436(10) 0.2092(4) 1.000 0.075(4) . .
C36 C Uani 0.1624(2) 0.6624(6) 0.1800(3) 1.000 0.032(2) . .
C37 C Uani 0.1532(2) 0.6297(6) 0.3935(3) 1.000 0.031(2) . .
C38 C Uani 0.1866(2) 0.6218(6) 0.4361(3) 1.000 0.033(2) . .
C39 C Uani 0.2305(2) 0.6044(7) 0.4231(3) 1.000 0.042(3) . .
C40 C Uani 0.2435(2) 0.6996(7) 0.3909(3) 1.000 0.047(3) . .
C41 C Uani 0.2619(2) 0.5939(8) 0.4732(3) 1.000 0.049(3) . .
C42 C Uani 0.2328(2) 0.4997(7) 0.3911(3) 1.000 0.049(3) . .
C43 C Uani 0.1780(2) 0.6289(6) 0.4875(3) 1.000 0.034(2) . .
C44 C Uani 0.1378(2) 0.6423(6) 0.5023(3) 1.000 0.032(2) . .
C45 C Uani 0.1296(2) 0.6523(7) 0.5607(3) 1.000 0.042(3) . .
C46 C Uani 0.1266(3) 0.7709(8) 0.5742(3) 1.000 0.066(4) . .
C47 C Uani 0.1642(2) 0.5998(7) 0.5984(3) 1.000 0.047(3) . .
C48 C Uani 0.0894(3) 0.5957(8) 0.5684(3) 1.000 0.057(3) . .
C49 C Uani 0.1067(2) 0.6523(6) 0.4613(3) 1.000 0.034(3) . .
C50 C Uani 0.1127(2) 0.6460(6) 0.4078(3) 1.000 0.030(2) . .
C51 C Uani 0.0767(2) 0.6587(6) 0.3703(3) 1.000 0.033(3) . .
Cl1 Cl Uiso -0.0003(2) 0.2372(10) 0.1647(5) 0.450 0.162(4) . .
Cl1A Cl Uiso 0.00000 0.3189(10) 0.25000 0.100 0.19(3) . .
C1A C Uiso 0.00019(16) -0.012(3) 0.3090(6) 0.050 0.11(9) . .
H3 H Uiso 0.13660 -0.06210 0.28810 1.000 0.1460 . .
H5 H Uiso 0.13610 -0.11430 0.45140 1.000 0.1340 . .
H6 H Uiso 0.07600 -0.01740 0.44190 1.000 0.1750 . .
H4 H Uiso 0.16410 -0.14040 0.37120 1.000 0.1750 . .
H9 H Uiso 0.15390 0.09770 0.23630 1.000 0.1130 . .
H10 H Uiso 0.18970 0.02070 0.17280 1.000 0.1300 . .
H11 H Uiso 0.15460 -0.07210 0.10620 1.000 0.1370 . .
H12 H Uiso 0.08510 -0.06620 0.09110 1.000 0.1320 . .
H13 H Uiso 0.04740 -0.00190 0.16070 1.000 0.1080 . .
H15 H Uiso 0.10540 0.23780 0.35050 1.000 0.0690 . .
H7 H Uiso 0.05070 0.06870 0.36440 1.000 0.1440 . .
H17 H Uiso 0.10730 0.43350 0.19820 1.000 0.0710 . .
H18 H Uiso 0.08610 0.25850 0.19040 1.000 0.0750 . .
H20 H Uiso -0.00360 0.65800 0.34110 1.000 0.0360 . .
H22 H Uiso 0.06200 0.69830 0.14380 1.000 0.0420 . .
H24 H Uiso 0.09630 0.71610 0.07320 1.000 0.0410 . .
H27A H Uiso 0.16830 0.66590 -0.05680 1.000 0.2370 . .
H27B H Uiso 0.15770 0.58580 -0.01110 1.000 0.2370 . .
H27C H Uiso 0.20170 0.64430 -0.00610 1.000 0.2370 . .
H28A H Uiso 0.10070 0.82270 0.00120 1.000 0.1840 . .
H28B H Uiso 0.09590 0.69740 -0.01250 1.000 0.1840 . .
H28C H Uiso 0.11290 0.77780 -0.05380 1.000 0.1840 . .
H29A H Uiso 0.20760 0.82970 0.02150 1.000 0.2120 . .
H29B H Uiso 0.16660 0.90120 0.01740 1.000 0.2120 . .
H29C H Uiso 0.18120 0.85090 -0.03510 1.000 0.2120 . .
H16 H Uiso 0.12360 0.41770 0.35280 1.000 0.0630 . .
H33A H Uiso 0.22460 0.74180 0.25070 1.000 0.1190 . .
H33B H Uiso 0.25150 0.81330 0.21550 1.000 0.1190 . .
H33C H Uiso 0.27350 0.72470 0.25520 1.000 0.1190 . .
H34A H Uiso 0.30380 0.66140 0.17270 1.000 0.1150 . .
H34B H Uiso 0.27560 0.74480 0.13630 1.000 0.1150 . .
H34C H Uiso 0.27340 0.61930 0.12240 1.000 0.1150 . .
H35A H Uiso 0.22320 0.53180 0.23120 1.000 0.1120 . .
H35B H Uiso 0.27210 0.53410 0.23090 1.000 0.1120 . .
H35C H Uiso 0.24270 0.49170 0.17990 1.000 0.1120 . .
H40A H Uiso 0.22450 0.70630 0.35790 1.000 0.0700 . .
H40B H Uiso 0.27160 0.68780 0.38230 1.000 0.0700 . .
H40C H Uiso 0.24280 0.76570 0.41180 1.000 0.0700 . .
H41A H Uiso 0.26350 0.66200 0.49280 1.000 0.0740 . .
H41B H Uiso 0.28910 0.57620 0.46310 1.000 0.0740 . .
H41C H Uiso 0.25310 0.53660 0.49580 1.000 0.0740 . .
H42A H Uiso 0.22210 0.43990 0.41030 1.000 0.0730 . .
H42B H Uiso 0.26160 0.48520 0.38630 1.000 0.0730 . .
H42C H Uiso 0.21630 0.50750 0.35620 1.000 0.0730 . .
H43 H Uiso 0.20050 0.62450 0.51510 1.000 0.0400 . .
H46A H Uiso 0.12270 0.77860 0.61160 1.000 0.0990 . .
H46B H Uiso 0.10320 0.80300 0.55170 1.000 0.0990 . .
H46C H Uiso 0.15210 0.80740 0.56780 1.000 0.0990 . .
H47A H Uiso 0.15770 0.60460 0.63500 1.000 0.0700 . .
H47B H Uiso 0.19030 0.63700 0.59570 1.000 0.0700 . .
H47C H Uiso 0.16680 0.52410 0.58870 1.000 0.0700 . .
H48A H Uiso 0.09060 0.52080 0.55680 1.000 0.0860 . .
H48B H Uiso 0.06630 0.63220 0.54730 1.000 0.0860 . .
H48C H Uiso 0.08550 0.59780 0.60600 1.000 0.0860 . .
H49 H Uiso 0.07950 0.66410 0.46960 1.000 0.0400 . .
H51 H Uiso 0.05180 0.67550 0.38420 1.000 0.0390 . .
H30 H Uiso 0.21890 0.70480 0.08460 1.000 0.0480 . .
H1A H Uiso -0.02000 -0.09260 0.22070 0.450 0.1720 . .
H1B H Uiso -0.00770 -0.09260 0.28380 0.450 0.1720 . .
H1C H Uiso 0.02760 -0.09260 0.24550 0.450 0.1720 . .
H1D H Uiso -0.00840 -0.08240 0.29450 0.050 0.1620 . .
H1E H Uiso -0.01900 0.01200 0.33340 0.050 0.1620 . .
H1F H Uiso 0.02810 -0.01710 0.32830 0.050 0.1620 . .

loop_
_atom_type_symbol
_atom_type_description
_atom_type_scat_dispersion_real
_atom_type_scat_dispersion_imag
_atom_type_scat_source
Zn Zn 0.2839 1.4301 'International Tables Vol C Tables 4.2.6.8 and 6.1.1.4'
Pd Pd -0.9988 1.0072 'International Tables Vol C Tables 4.2.6.8 and 6.1.1.4'
P P 0.1023 0.0942 'International Tables Vol C Tables 4.2.6.8 and 6.1.1.4'
O O 0.0106 0.0060 'International Tables Vol C Tables 4.2.6.8 and 6.1.1.4'
N N 0.0061 0.0033 'International Tables Vol C Tables 4.2.6.8 and 6.1.1.4'
Cl Cl 0.1484 0.1585 'International Tables Vol C Tables 4.2.6.8 and 6.1.1.4'
H H 0.0000 0.0000 'International Tables Vol C Tables 4.2.6.8 and 6.1.1.4'
C C 0.0033 0.0016 'International Tables Vol C Tables 4.2.6.8 and 6.1.1.4'

loop_
_geom_angle_atom_site_label_1
_geom_angle_atom_site_label_2
_geom_angle_atom_site_label_3
_geom_angle
_geom_angle_site_symmetry_1
_geom_angle_site_symmetry_2
_geom_angle_site_symmetry_3
_geom_angle_publ_flag
P1 Pd1 C1 89.09(6) . . . yes
Cl1 Pd1 P1 91.68(15) . . . yes
Cl1A Pd1 P1 90.91(6) . . . yes
P1 Pd1 C1A 88.35(18) . . . yes
P1 Pd1 P1 178.18(9) . . 2_555 yes
Cl1 Pd1 P1 89.48(16) 2_555 . . yes
P1 Pd1 C1A 90.45(18) . . 2_555 yes
P1 Pd1 C1 89.09(6) 2_555 . . yes
Cl1 Pd1 P1 89.48(16) . . 2_555 yes
Cl1 Pd1 Cl1 101.0(4) . . 2_555 yes
Cl1A Pd1 P1 90.91(6) . . 2_555 yes
P1 Pd1 C1A 90.45(18) 2_555 . . yes
C1A Pd1 C1A 97.3(12) . . 2_555 yes
Cl1 Pd1 P1 91.68(15) 2_555 . 2_555 yes
P1 Pd1 C1A 88.35(18) 2_555 . 2_555 yes
O1 Zn1 O2 97.66(19) . . . yes
O1 Zn1 N1 104.5(2) . . . yes
O1 Zn1 N2 155.4(2) . . . yes
O1 Zn1 N3 88.6(2) . . . yes
O2 Zn1 N1 99.4(2) . . . yes
O2 Zn1 N2 88.7(2) . . . yes
O2 Zn1 N3 158.0(2) . . . yes
N1 Zn1 N2 97.7(2) . . . yes
N1 Zn1 N3 99.5(2) . . . yes
N2 Zn1 N3 77.5(2) . . . yes
Pd1 P1 C2 113.8(3) . . . yes
Pd1 P1 C8 116.3(4) . . . yes
Pd1 P1 C14 111.6(2) . . . yes
C2 P1 C8 108.5(5) . . . yes
C2 P1 C14 104.7(4) . . . yes
C8 P1 C14 100.8(4) . . . yes
Zn1 O1 C36 132.1(4) . . . yes
Zn1 O2 C37 131.8(4) . . . yes
Zn1 N1 C16 122.1(5) . . . yes
Zn1 N1 C17 120.2(5) . . . yes
C16 N1 C17 117.1(7) . . . yes
Zn1 N2 C19 114.3(4) . . . yes
Zn1 N2 C51 124.4(4) . . . yes
C19 N2 C51 121.2(6) . . . yes
Zn1 N3 C21 114.0(4) . . . yes
Zn1 N3 C22 124.3(5) . . . yes
C21 N3 C22 121.7(6) . . . yes
P1 C2 C3 117.2(10) . . . yes
P1 C2 C7 121.7(10) . . . yes
C3 C2 C7 120.7(13) . . . no
C2 C3 C4 112.5(14) . . . no
C3 C4 C5 127.5(15) . . . no
C4 C5 C6 110.6(15) . . . no
C5 C6 C7 125.1(15) . . . no
C2 C7 C6 122.8(16) . . . no
P1 C8 C9 120.2(9) . . . yes
P1 C8 C13 123.7(9) . . . yes
C9 C8 C13 115.5(11) . . . no
C8 C9 C10 122.7(12) . . . no
C9 C10 C11 118.1(13) . . . no
C10 C11 C12 123.0(14) . . . no
C11 C12 C13 118.7(13) . . . no
C8 C13 C12 120.4(13) . . . no
P1 C14 C15 124.8(6) . . . yes
P1 C14 C18 119.1(6) . . . yes
C15 C14 C18 115.9(7) . . . no
C14 C15 C16 120.4(7) . . . no
N1 C16 C15 122.5(7) . . . yes
N1 C17 C18 124.6(7) . . . yes
C14 C18 C17 119.5(7) . . . no
N2 C19 C20 125.5(7) . . . yes
N2 C19 C21 115.7(6) . . . yes
C20 C19 C21 118.7(6) . . . no
C19 C20 C21 121.6(7) . . 2_555 no
N3 C21 C19 115.6(6) . . . yes
N3 C21 C20 124.6(7) . . 2_555 yes
C19 C21 C20 119.7(6) . . 2_555 no
N3 C22 C23 127.0(7) . . . yes
C22 C23 C24 114.9(6) . . . no
C22 C23 C36 124.3(7) . . . no
C24 C23 C36 120.7(6) . . . no
C23 C24 C25 122.6(6) . . . no
C24 C25 C26 123.1(6) . . . no
C24 C25 C30 115.7(7) . . . no
C26 C25 C30 121.2(6) . . . no
C25 C26 C27 109.5(7) . . . no
C25 C26 C28 112.0(7) . . . no
C25 C26 C29 110.3(7) . . . no
C27 C26 C28 107.6(10) . . . no
C27 C26 C29 109.2(10) . . . no
C28 C26 C29 108.3(10) . . . no
C25 C30 C31 125.8(6) . . . no
C30 C31 C32 121.9(6) . . . no
C30 C31 C36 118.0(6) . . . no
C32 C31 C36 120.1(6) . . . no
C31 C32 C33 108.8(7) . . . no
C31 C32 C34 111.3(7) . . . no
C31 C32 C35 109.5(7) . . . no
C33 C32 C34 108.1(8) . . . no
C33 C32 C35 111.3(7) . . . no
C34 C32 C35 107.9(8) . . . no
O1 C36 C23 123.2(6) . . . yes
O1 C36 C31 119.7(6) . . . yes
C23 C36 C31 117.1(7) . . . no
O2 C37 C38 119.7(6) . . . yes
O2 C37 C50 123.1(6) . . . yes
C38 C37 C50 117.2(7) . . . no
C37 C38 C39 119.4(6) . . . no
C37 C38 C43 118.9(6) . . . no
C39 C38 C43 121.7(6) . . . no
C38 C39 C40 109.7(6) . . . no
C38 C39 C41 112.4(6) . . . no
C38 C39 C42 110.1(6) . . . no
C40 C39 C41 107.9(6) . . . no
C40 C39 C42 109.7(6) . . . no
C41 C39 C42 107.0(7) . . . no
C38 C43 C44 124.5(7) . . . no
C43 C44 C45 122.8(6) . . . no
C43 C44 C49 115.6(7) . . . no
C45 C44 C49 121.4(6) . . . no
C44 C45 C46 108.6(6) . . . no
C44 C45 C47 111.2(6) . . . no
C44 C45 C48 110.1(6) . . . no
C46 C45 C47 109.7(7) . . . no
C46 C45 C48 109.8(7) . . . no
C47 C45 C48 107.6(7) . . . no
C44 C49 C50 123.5(6) . . . no
C37 C50 C49 120.2(6) . . . no
C37 C50 C51 123.9(7) . . . no
C49 C50 C51 115.9(6) . . . no
N2 C51 C50 126.8(6) . . . yes
Pd1 C1 H1A 109.00 . . . no
Pd1 C1 H1B 110.00 . . . no
Pd1 C1 H1C 110.00 . . . no
Pd1 C1 H1A 109.00 . . 2_555 no
Pd1 C1 H1B 110.00 . . 2_555 no
Pd1 C1 H1C 110.00 . . 2_555 no
Pd1 C1A H1F 109.00 . . . no
H1D C1A H1E 110.00 . . . no
H1D C1A H1F 110.00 . . . no
H1E C1A H1F 109.00 . . . no
Pd1 C1A H1D 110.00 . . . no
Pd1 C1A H1E 109.00 . . . no
C2 C3 H3 124.00 . . . no
C4 C3 H3 124.00 . . . no
C5 C4 H4 116.00 . . . no
C3 C4 H4 116.00 . . . no
C4 C5 H5 125.00 . . . no
C6 C5 H5 125.00 . . . no
C5 C6 H6 117.00 . . . no
C7 C6 H6 117.00 . . . no
C6 C7 H7 119.00 . . . no
C2 C7 H7 118.00 . . . no
C8 C9 H9 119.00 . . . no
C10 C9 H9 119.00 . . . no
C9 C10 H10 121.00 . . . no
C11 C10 H10 121.00 . . . no
C12 C11 H11 118.00 . . . no
C10 C11 H11 119.00 . . . no
C11 C12 H12 121.00 . . . no
C13 C12 H12 121.00 . . . no
C12 C13 H13 120.00 . . . no
C8 C13 H13 120.00 . . . no
C14 C15 H15 120.00 . . . no
C16 C15 H15 120.00 . . . no
N1 C16 H16 119.00 . . . no
C15 C16 H16 119.00 . . . no
N1 C17 H17 118.00 . . . no
C18 C17 H17 118.00 . . . no
C14 C18 H18 120.00 . . . no
C17 C18 H18 120.00 . . . no
C19 C20 H20 119.00 . . . no
C21 C20 H20 119.00 2_555 . . no
C23 C22 H22 117.00 . . . no
N3 C22 H22 116.00 . . . no
C23 C24 H24 119.00 . . . no
C25 C24 H24 119.00 . . . no
C26 C27 H27B 109.00 . . . no
C26 C27 H27A 109.00 . . . no
H27A C27 H27B 109.00 . . . no
H27A C27 H27C 110.00 . . . no
C26 C27 H27C 110.00 . . . no
H27B C27 H27C 110.00 . . . no
C26 C28 H28C 110.00 . . . no
H28A C28 H28B 109.00 . . . no
C26 C28 H28A 110.00 . . . no
C26 C28 H28B 109.00 . . . no
H28A C28 H28C 110.00 . . . no
H28B C28 H28C 109.00 . . . no
H29A C29 H29C 110.00 . . . no
C26 C29 H29A 109.00 . . . no
C26 C29 H29B 109.00 . . . no
C26 C29 H29C 109.00 . . . no
H29A C29 H29B 109.00 . . . no
H29B C29 H29C 110.00 . . . no
C31 C30 H30 117.00 . . . no
C25 C30 H30 117.00 . . . no
H33A C33 H33B 110.00 . . . no
H33A C33 H33C 110.00 . . . no
H33B C33 H33C 109.00 . . . no
C32 C33 H33C 109.00 . . . no
C32 C33 H33A 110.00 . . . no
C32 C33 H33B 109.00 . . . no
C32 C34 H34A 110.00 . . . no
H34A C34 H34B 109.00 . . . no
C32 C34 H34B 110.00 . . . no
C32 C34 H34C 109.00 . . . no
H34A C34 H34C 109.00 . . . no
H34B C34 H34C 109.00 . . . no
C32 C35 H35B 110.00 . . . no
C32 C35 H35A 109.00 . . . no
H35A C35 H35B 109.00 . . . no
H35A C35 H35C 109.00 . . . no
C32 C35 H35C 109.00 . . . no
H35B C35 H35C 110.00 . . . no
C39 C40 H40C 109.00 . . . no
H40A C40 H40B 109.00 . . . no
C39 C40 H40A 109.00 . . . no
C39 C40 H40B 110.00 . . . no
H40A C40 H40C 110.00 . . . no
H40B C40 H40C 109.00 . . . no
H41A C41 H41C 109.00 . . . no
C39 C41 H41A 109.00 . . . no
C39 C41 H41B 110.00 . . . no
C39 C41 H41C 109.00 . . . no
H41A C41 H41B 110.00 . . . no
H41B C41 H41C 109.00 . . . no
H42A C42 H42C 110.00 . . . no
C39 C42 H42B 109.00 . . . no
H42B C42 H42C 109.00 . . . no
C39 C42 H42A 110.00 . . . no
C39 C42 H42C 109.00 . . . no
H42A C42 H42B 109.00 . . . no
C44 C43 H43 118.00 . . . no
C38 C43 H43 118.00 . . . no
C45 C46 H46C 109.00 . . . no
C45 C46 H46A 109.00 . . . no
C45 C46 H46B 109.00 . . . no
H46B C46 H46C 109.00 . . . no
H46A C46 H46B 110.00 . . . no
H46A C46 H46C 109.00 . . . no
C45 C47 H47A 110.00 . . . no
C45 C47 H47C 110.00 . . . no
H47A C47 H47B 109.00 . . . no
C45 C47 H47B 110.00 . . . no
H47B C47 H47C 109.00 . . . no
H47A C47 H47C 109.00 . . . no
C45 C48 H48C 109.00 . . . no
C45 C48 H48B 109.00 . . . no
C45 C48 H48A 109.00 . . . no
H48B C48 H48C 109.00 . . . no
H48A C48 H48B 110.00 . . . no
H48A C48 H48C 109.00 . . . no
C44 C49 H49 118.00 . . . no
C50 C49 H49 118.00 . . . no
C50 C51 H51 117.00 . . . no
N2 C51 H51 116.00 . . . no

loop_
_geom_bond_atom_site_label_1
_geom_bond_atom_site_label_2
_geom_bond_distance
_geom_bond_site_symmetry_1
_geom_bond_site_symmetry_2
_geom_bond_publ_flag
Pd1 P1 2.300(2) . . yes
Pd1 C1 1.99(2) . . yes
Pd1 Cl1 2.804(13) . . yes
Pd1 Cl1A 2.801(12) . . yes
Pd1 C1A 1.99(3) . . yes
Pd1 P1 2.300(2) . 2_555 yes
Pd1 Cl1 2.804(13) . 2_555 yes
Pd1 C1A 1.99(3) . 2_555 yes
Zn1 O1 1.955(5) . . yes
Zn1 O2 1.950(4) . . yes
Zn1 N1 2.120(6) . . yes
Zn1 N2 2.105(5) . . yes
Zn1 N3 2.100(5) . . yes
P1 C2 1.805(12) . . yes
P1 C8 1.815(12) . . yes
P1 C14 1.822(8) . . yes
O1 C36 1.290(9) . . yes
O2 C37 1.299(9) . . yes
N1 C16 1.333(10) . . yes
N1 C17 1.314(9) . . yes
N2 C19 1.406(9) . . yes
N2 C51 1.302(9) . . yes
N3 C21 1.418(9) . . yes
N3 C22 1.295(9) . . yes
C2 C3 1.404(17) . . no
C2 C7 1.249(18) . . no
C3 C4 1.44(3) . . no
C4 C5 1.39(3) . . no
C5 C6 1.31(3) . . no
C6 C7 1.40(2) . . no
C8 C9 1.416(16) . . no
C8 C13 1.306(17) . . no
C9 C10 1.372(19) . . no
C10 C11 1.29(2) . . no
C11 C12 1.31(3) . . no
C12 C13 1.46(2) . . no
C14 C15 1.383(11) . . no
C14 C18 1.400(11) . . no
C15 C16 1.387(12) . . no
C17 C18 1.367(13) . . no
C19 C20 1.378(9) . . no
C19 C21 1.411(11) . . no
C20 C21 1.388(10) . 2_555 no
C22 C23 1.422(10) . . no
C23 C24 1.427(11) . . no
C23 C36 1.410(10) . . no
C24 C25 1.356(10) . . no
C25 C26 1.540(11) . . no
C25 C30 1.403(10) . . no
C26 C27 1.474(17) . . no
C26 C28 1.480(15) . . no
C26 C29 1.463(18) . . no
C30 C31 1.377(11) . . no
C31 C32 1.549(10) . . no
C31 C36 1.445(10) . . no
C32 C33 1.532(14) . . no
C32 C34 1.539(12) . . no
C32 C35 1.532(16) . . no
C37 C38 1.438(10) . . no
C37 C50 1.430(9) . . no
C38 C39 1.527(9) . . no
C38 C43 1.372(11) . . no
C39 C40 1.530(12) . . no
C39 C41 1.534(10) . . no
C39 C42 1.542(12) . . no
C43 C44 1.421(9) . . no
C44 C45 1.544(11) . . no
C44 C49 1.364(10) . . no
C45 C46 1.521(13) . . no
C45 C47 1.531(10) . . no
C45 C48 1.524(12) . . no
C49 C50 1.398(11) . . no
C50 C51 1.424(10) . . no
C1 H1A 0.9800 . . no
C1 H1B 0.9800 . . no
C1 H1C 0.9800 . . no
C1 H1A 0.9800 . 2_555 no
C1 H1B 0.9800 . 2_555 no
C1 H1C 0.9800 . 2_555 no
C1A H1F 0.9800 . . no
C1A H1D 0.9800 . . no
C1A H1E 0.9800 . . no
C3 H3 0.9500 . . no
C4 H4 0.9500 . . no
C5 H5 0.9500 . . no
C6 H6 0.9500 . . no
C7 H7 0.9500 . . no
C9 H9 0.9500 . . no
C10 H10 0.9500 . . no
C11 H11 0.9500 . . no
C12 H12 0.9500 . . no
C13 H13 0.9500 . . no
C15 H15 0.9500 . . no
C16 H16 0.9500 . . no
C17 H17 0.9500 . . no
C18 H18 0.9500 . . no
C20 H20 0.9500 . . no
C22 H22 0.9500 . . no
C24 H24 0.9500 . . no
C27 H27A 0.9800 . . no
C27 H27B 0.9800 . . no
C27 H27C 0.9800 . . no
C28 H28C 0.9800 . . no
C28 H28A 0.9800 . . no
C28 H28B 0.9800 . . no
C29 H29A 0.9800 . . no
C29 H29B 0.9800 . . no
C29 H29C 0.9800 . . no
C30 H30 0.9500 . . no
C33 H33B 0.9800 . . no
C33 H33C 0.9800 . . no
C33 H33A 0.9800 . . no
C34 H34B 0.9800 . . no
C34 H34A 0.9800 . . no
C34 H34C 0.9800 . . no
C35 H35A 0.9800 . . no
C35 H35B 0.9800 . . no
C35 H35C 0.9800 . . no
C40 H40C 0.9800 . . no
C40 H40A 0.9800 . . no
C40 H40B 0.9800 . . no
C41 H41A 0.9800 . . no
C41 H41B 0.9800 . . no
C41 H41C 0.9800 . . no
C42 H42C 0.9800 . . no
C42 H42A 0.9800 . . no
C42 H42B 0.9800 . . no
C43 H43 0.9500 . . no
C46 H46A 0.9800 . . no
C46 H46B 0.9800 . . no
C46 H46C 0.9800 . . no
C47 H47A 0.9800 . . no
C47 H47B 0.9800 . . no
C47 H47C 0.9800 . . no
C48 H48B 0.9800 . . no
C48 H48A 0.9800 . . no
C48 H48C 0.9800 . . no
C49 H49 0.9500 . . no
C51 H51 0.9500 . . no

loop_
_geom_contact_atom_site_label_1
_geom_contact_atom_site_label_2
_geom_contact_distance
_geom_contact_site_symmetry_1
_geom_contact_site_symmetry_2
_geom_contact_publ_flag
Pd1 H7 3.1700 . . no
Pd1 H7 3.1700 . 2_555 no
Zn1 H42C 3.6200 . . no
Cl1 C18 3.311(13) . . no
Cl1 C14 3.613(11) . 2_555 no
Cl1 P1 3.611(10) . 2_555 no
Cl1 C7 3.59(2) . 2_555 no
Cl1 C15 3.523(12) . 2_555 no
Cl1 P1 3.679(11) . . no
Cl1A P1 3.653(10) . 2_555 no
Cl1A C18 3.228(10) . . no
Cl1A C14 3.212(8) . . no
Cl1A C14 3.212(8) . 2_555 no
Cl1A C18 3.228(10) . 2_555 no
Cl1A P1 3.653(10) . . no
Cl1 H18 2.8300 . . no
Cl1 H7 2.7100 . 2_555 no
P1 C1A 3.000(18) . . no
P1 Cl1A 3.653(10) . . no
P1 C1 3.019(15) . . no
P1 Cl1 3.679(11) . . no
P1 Cl1 3.611(10) . 2_555 no
P1 C1A 3.055(18) . 2_555 no
P1 H1A 2.8800 . 2_555 no
P1 H1F 2.6600 . . no
P1 H1C 2.6900 . . no
P1 H1D 3.2000 . 2_555 no
P1 H1E 2.9700 . 2_555 no
O1 N1 3.224(8) . . no
O1 O2 2.939(6) . . no
O1 C33 2.988(12) . . no
O1 N3 2.833(7) . . no
O1 C22 2.921(8) . . no
O1 C35 2.971(12) . . no
O2 N1 3.105(7) . . no
O2 N2 2.836(7) . . no
O2 C16 3.351(10) . . no
O2 O1 2.939(6) . . no
O2 C42 2.934(9) . . no
O2 C51 2.936(8) . . no
O2 C40 2.958(8) . . no
O1 H35A 2.3000 . . no
O1 H33A 2.3100 . . no
O2 H16 2.8600 . . no
O2 H40A 2.3000 . . no
O2 H42C 2.3100 . . no
N1 N3 3.220(8) . . no
N1 O1 3.224(8) . . no
N1 O2 3.105(7) . . no
N1 N2 3.182(8) . . no
N2 C37 3.007(9) . . no
N2 N1 3.182(8) . . no
N2 C21 2.386(9) . . no
N2 N3 2.633(7) . . no
N2 O2 2.836(7) . . no
N3 O1 2.833(7) . . no
N3 C17 3.394(11) . . no
N3 N1 3.220(8) . . no
N3 N2 2.633(7) . . no
N3 C19 2.393(9) . . no
N3 C36 2.999(9) . . no
C1 C2 3.511(13) . . no
C1 P1 3.019(15) . . no
C1 P1 3.019(15) . 2_555 no
C1 C2 3.511(13) . 2_555 no
C1A C2 3.009(13) . . no
C1A C1A 2.99(2) . 2_555 no
C1A P1 3.055(18) . 2_555 no
C1A C8 3.196(14) . 2_555 no
C1A P1 3.000(18) . . no
C1A C7 2.716(19) . . no
C3 C9 3.19(2) . . no
C4 C50 3.502(19) . 1_545 no
C4 C37 3.484(19) . 1_545 no
C5 C49 3.529(16) . 1_545 no
C5 C50 3.391(16) . 1_545 no
C7 C1A 2.716(19) . . no
C7 C15 3.499(19) . . no
C7 Cl1 3.59(2) . 2_555 no
C9 C3 3.19(2) . . no
C9 C18 3.303(17) . . no
C11 C25 3.550(16) . 1_545 no
C11 C24 3.386(16) . 1_545 no
C12 C24 3.382(17) . 1_545 no
C15 C7 3.499(19) . . no
C15 Cl1 3.523(12) . 2_555 no
C18 Cl1 3.311(13) . . no
C18 C9 3.303(17) . . no
C18 Cl1A 3.228(10) . . no
C24 C12 3.382(17) . 1_565 no
C24 C11 3.386(16) . 1_565 no
C25 C11 3.550(16) . 1_565 no
C27 C43 3.504(18) . 4_564 no
C33 O1 2.988(12) . . no
C35 O1 2.971(12) . . no
C37 C4 3.484(19) . 1_565 no
C40 O2 2.958(8) . . no
C42 O2 2.934(9) . . no
C43 C27 3.504(18) . 4_565 no
C49 C5 3.529(16) . 1_565 no
C50 C4 3.502(19) . 1_565 no
C50 C5 3.391(16) . 1_565 no
C1 H13 3.0100 . 2_555 no
C1 H13 3.0100 . . no
C1 H1E 2.4800 . 2_555 no
C1 H1E 2.4800 . . no
C1 H1F 2.1700 . . no
C1 H1F 2.1700 . 2_555 no
C1A H7 2.2600 . . no
C1A H1D 2.8100 . 2_555 no
C2 H1C 3.0600 . . no
C2 H1A 2.8600 . 2_555 no
C2 H15 2.7900 . . no
C2 H1F 2.1700 . . no
C3 H9 3.0300 . . no
C6 H1F 2.7600 . . no
C7 H1E 3.0900 . . no
C7 H1F 1.7800 . . no
C7 H1A 3.0400 . 2_555 no
C7 H15 2.8400 . . no
C8 H18 2.7700 . . no
C8 H3 2.5900 . . no
C8 H1C 3.0300 . . no
C9 H18 3.0600 . . no
C9 H3 2.5000 . . no
C10 H42B 3.1000 . 6_545 no
C13 H1C 2.9800 . . no
C13 H1D 2.7700 . 2_555 no
C13 H1B 2.9700 . 2_555 no
C14 H9 2.7900 . . no
C18 H9 3.0700 . . no
C20 H51 2.5200 . . no
C20 H22 2.5500 . 2_555 no
C22 H20 2.6700 . 2_555 no
C24 H28B 2.7200 . . no
C24 H12 3.0900 . 1_565 no
C24 H11 2.9700 . 1_565 no
C24 H28A 2.7700 . . no
C25 H47C 3.0300 . 4_564 no
C25 H11 2.8200 . 1_565 no
C27 H30 2.9300 . . no
C27 H42A 2.8300 . 4_564 no
C28 H24 2.4600 . . no
C29 H11 3.0600 . 1_565 no
C29 H30 2.8400 . . no
C30 H29A 2.6700 . . no
C30 H34B 2.7500 . . no
C30 H27C 2.8400 . . no
C30 H34C 2.7500 . . no
C30 H47C 2.9200 . 4_564 no
C31 H47C 3.0900 . 4_564 no
C34 H30 2.4100 . . no
C36 H35A 2.7600 . . no
C36 H33A 2.7200 . . no
C37 H40A 2.7700 . . no
C37 H42C 2.8200 . . no
C37 H4 2.9500 . 1_565 no
C37 H16 2.9500 . . no
C40 H47B 2.9600 . 7_566 no
C41 H43 2.4200 . . no
C43 H47C 2.9400 . . no
C43 H47B 2.7300 . . no
C43 H27B 2.7500 . 4_565 no
C43 H41C 2.6900 . . no
C43 H41A 2.8100 . . no
C44 H27B 2.9400 . 4_565 no
C47 H43 2.5700 . . no
C48 H49 2.6300 . . no
C49 H48B 2.7000 . . no
C49 H5 3.0800 . 1_565 no
C49 H46B 2.9800 . . no
C49 H48A 3.0200 . . no
C51 H20 2.6300 . . no
H1A C2 2.8600 . 2_555 no
H1A C7 3.0400 . 2_555 no
H1B C13 2.9700 . 2_555 no
H1B H13 2.3200 . 2_555 no
H1C C2 3.0600 . . no
H1C C8 3.0300 . . no
H1C C13 2.9800 . . no
H1C H13 2.5800 . . no
H1D H1D 2.3900 . 2_555 no
H1D C13 2.7700 . 2_555 no
H1E C7 3.0900 . . no
H1E H7 2.4200 . . no
H1F H7 1.5300 . . no
H1F C2 2.1700 . . no
H1F C6 2.7600 . . no
H1F C7 1.7800 . . no
H3 H9 2.4900 . . no
H3 C8 2.5900 . . no
H3 C9 2.5000 . . no
H4 C37 2.9500 . 1_545 no
H5 C49 3.0800 . 1_545 no
H7 H1E 2.4200 . . no
H7 Pd1 3.1700 . . no
H7 C1A 2.2600 . . no
H7 H1F 1.5300 . . no
H7 Cl1 2.7100 . 2_555 no
H9 C3 3.0300 . . no
H9 C14 2.7900 . . no
H9 C18 3.0700 . . no
H9 H3 2.4900 . . no
H9 H35B 2.5800 . 6_545 no
H10 H42B 2.3600 . 6_545 no
H11 C25 2.8200 . 1_545 no
H11 C29 3.0600 . 1_545 no
H11 H29B 2.3600 . 1_545 no
H11 C24 2.9700 . 1_545 no
H12 C24 3.0900 . 1_545 no
H13 C1 3.0100 . . no
H13 H1C 2.5800 . . no
H13 H1B 2.3200 . 2_555 no
H15 C2 2.7900 . . no
H15 C7 2.8400 . . no
H15 H28C 2.4200 . 4_565 no
H16 O2 2.8600 . . no
H16 C37 2.9500 . . no
H17 H47A 2.4900 . 4_564 no
H17 H48C 2.3900 . 4_564 no
H18 Cl1 2.8300 . . no
H18 H46A 2.5000 . 4_564 no
H18 C9 3.0600 . . no
H18 C8 2.7700 . . no
H20 C51 2.6300 . . no
H20 H22 2.0600 . 2_555 no
H20 H51 2.0000 . . no
H20 C22 2.6700 . 2_555 no
H22 C20 2.5500 . 2_555 no
H22 H20 2.0600 . 2_555 no
H22 H24 2.2400 . . no
H24 H28B 2.1900 . . no
H24 H28A 2.2800 . . no
H24 C28 2.4600 . . no
H24 H22 2.2400 . . no
H27A H28C 2.2900 . . no
H27A H29C 2.3900 . . no
H27A H42A 2.4300 . 4_564 no
H27B H28B 2.4500 . . no
H27B C43 2.7500 . 4_564 no
H27B C44 2.9400 . 4_564 no
H27C H29A 2.4100 . . no
H27C C30 2.8400 . . no
H27C H42A 2.5300 . 4_564 no
H27C H30 2.4200 . . no
H28A C24 2.7700 . . no
H28A H29B 2.3500 . . no
H28A H24 2.2800 . . no
H28B H24 2.1900 . . no
H28B H27B 2.4500 . . no
H28B C24 2.7200 . . no
H28C H15 2.4200 . 4_564 no
H28C H27A 2.2900 . . no
H28C H29C 2.4000 . . no
H29A H30 2.2300 . . no
H29A H27C 2.4100 . . no
H29A C30 2.6700 . . no
H29B H11 2.3600 . 1_565 no
H29B H28A 2.3500 . . no
H29C H28C 2.4000 . . no
H29C H27A 2.3900 . . no
H30 C27 2.9300 . . no
H30 C29 2.8400 . . no
H30 C34 2.4100 . . no
H30 H27C 2.4200 . . no
H30 H29A 2.2300 . . no
H30 H34B 2.1900 . . no
H30 H34C 2.1900 . . no
H33A C36 2.7200 . . no
H33A O1 2.3100 . . no
H33B H34B 2.4100 . . no
H33C H34A 2.5500 . . no
H33C H35B 2.4500 . . no
H34A H35B 2.4800 . . no
H34A H33C 2.5500 . . no
H34B C30 2.7500 . . no
H34B H30 2.1900 . . no
H34B H33B 2.4100 . . no
H34C C30 2.7500 . . no
H34C H30 2.1900 . . no
H34C H35C 2.4600 . . no
H35A O1 2.3000 . . no
H35A C36 2.7600 . . no
H35B H9 2.5800 . 6_555 no
H35B H34A 2.4800 . . no
H35B H33C 2.4500 . . no
H35C H34C 2.4600 . . no
H40A C37 2.7700 . . no
H40A O2 2.3000 . . no
H40A H42C 2.4900 . . no
H40B H42B 2.5500 . . no
H40B H41B 2.4800 . . no
H40B H47B 2.5400 . 7_566 no
H40C H47B 2.5300 . 7_566 no
H40C H41A 2.4500 . . no
H41A H41A 2.4100 . 7_566 no
H41A C43 2.8100 . . no
H41A H40C 2.4500 . . no
H41A H43 2.2500 . . no
H41B H40B 2.4800 . . no
H41B H42B 2.3300 . . no
H41C C43 2.6900 . . no
H41C H42A 2.5700 . . no
H41C H43 2.1500 . . no
H42A H41C 2.5700 . . no
H42A C27 2.8300 . 4_565 no
H42A H27A 2.4300 . 4_565 no
H42A H27C 2.5300 . 4_565 no
H42B H41B 2.3300 . . no
H42B H40B 2.5500 . . no
H42B C10 3.1000 . 6_555 no
H42B H10 2.3600 . 6_555 no
H42C H40A 2.4900 . . no
H42C Zn1 3.6200 . . no
H42C O2 2.3100 . . no
H42C C37 2.8200 . . no
H43 H41A 2.2500 . . no
H43 H41C 2.1500 . . no
H43 H47B 2.1200 . . no
H43 C47 2.5700 . . no
H43 C41 2.4200 . . no
H46A H18 2.5000 . 4_565 no
H46A H47A 2.4800 . . no
H46A H48C 2.5500 . . no
H46B C49 2.9800 . . no
H46B H48B 2.4400 . . no
H46C H47B 2.5200 . . no
H47A H46A 2.4800 . . no
H47A H48C 2.3800 . . no
H47A H17 2.4900 . 4_565 no
H47B C43 2.7300 . . no
H47B H46C 2.5200 . . no
H47B C40 2.9600 . 7_566 no
H47B H40B 2.5400 . 7_566 no
H47B H40C 2.5300 . 7_566 no
H47B H43 2.1200 . . no
H47C H48A 2.5200 . . no
H47C C25 3.0300 . 4_565 no
H47C C43 2.9400 . . no
H47C C30 2.9200 . 4_565 no
H47C C31 3.0900 . 4_565 no
H48A C49 3.0200 . . no
H48A H47C 2.5200 . . no
H48B C49 2.7000 . . no
H48B H46B 2.4400 . . no
H48B H49 2.1100 . . no
H48C H17 2.3900 . 4_565 no
H48C H47A 2.3800 . . no
H48C H46A 2.5500 . . no
H49 H48B 2.1100 . . no
H49 H51 2.2400 . . no
H49 C48 2.6300 . . no
H51 H49 2.2400 . . no
H51 C20 2.5200 . . no
H51 H20 2.0000 . . no

loop_
_geom_hbond_atom_site_label_D
_geom_hbond_atom_site_label_H
_geom_hbond_atom_site_label_A
_geom_hbond_distance_DH
_geom_hbond_distance_HA
_geom_hbond_distance_DA
_geom_hbond_angle_DHA
_geom_hbond_site_symmetry_A
_geom_hbond_publ_flag
C33 H33A O1 0.9800 2.3100 2.988(12) 125.00 . yes
C35 H35A O1 0.9800 2.3000 2.971(12) 124.00 . yes
C40 H40A O2 0.9800 2.3000 2.958(8) 123.00 . yes
C42 H42C O2 0.9800 2.3100 2.934(9) 121.00 . yes

loop_
_geom_torsion_atom_site_label_1
_geom_torsion_atom_site_label_2
_geom_torsion_atom_site_label_3
_geom_torsion_atom_site_label_4
_geom_torsion
_geom_torsion_site_symmetry_1
_geom_torsion_site_symmetry_2
_geom_torsion_site_symmetry_3
_geom_torsion_site_symmetry_4
_geom_torsion_publ_flag
C1 Pd1 P1 C2 -59.5(4) . . . . no
C1 Pd1 P1 C8 67.6(3) . . . . no
C1 Pd1 P1 C14 -177.6(3) . . . . no
O2 Zn1 O1 C36 -165.8(7) . . . . no
N1 Zn1 O1 C36 92.4(7) . . . . no
N2 Zn1 O1 C36 -62.0(9) . . . . no
N3 Zn1 O1 C36 -7.0(7) . . . . no
O1 Zn1 O2 C37 169.0(6) . . . . no
N1 Zn1 O2 C37 -84.8(6) . . . . no
N2 Zn1 O2 C37 12.8(6) . . . . no
N3 Zn1 O2 C37 63.6(9) . . . . no
O1 Zn1 N1 C16 133.5(6) . . . . no
O1 Zn1 N1 C17 -55.7(6) . . . . no
O2 Zn1 N1 C16 33.0(7) . . . . no
O2 Zn1 N1 C17 -156.2(6) . . . . no
N2 Zn1 N1 C16 -57.0(6) . . . . no
N2 Zn1 N1 C17 113.9(6) . . . . no
N3 Zn1 N1 C16 -135.5(6) . . . . no
N3 Zn1 N1 C17 35.3(6) . . . . no
O1 Zn1 N2 C19 71.2(7) . . . . no
O1 Zn1 N2 C51 -112.9(7) . . . . no
O2 Zn1 N2 C19 176.9(5) . . . . no
O2 Zn1 N2 C51 -7.2(6) . . . . no
N1 Zn1 N2 C19 -83.8(5) . . . . no
N1 Zn1 N2 C51 92.1(6) . . . . no
N3 Zn1 N2 C19 14.2(5) . . . . no
N3 Zn1 N2 C51 -169.9(6) . . . . no
O1 Zn1 N3 C21 -174.4(5) . . . . no
O1 Zn1 N3 C22 4.6(6) . . . . no
O2 Zn1 N3 C21 -67.3(8) . . . . no
O2 Zn1 N3 C22 111.7(7) . . . . no
N1 Zn1 N3 C21 81.1(5) . . . . no
N1 Zn1 N3 C22 -99.9(6) . . . . no
N2 Zn1 N3 C21 -14.8(5) . . . . no
N2 Zn1 N3 C22 164.2(6) . . . . no
Pd1 P1 C2 C3 136.3(8) . . . . no
Pd1 P1 C2 C7 -35.7(12) . . . . no
C8 P1 C2 C3 5.3(10) . . . . no
C8 P1 C2 C7 -166.8(11) . . . . no
C14 P1 C2 C3 -101.7(9) . . . . no
C14 P1 C2 C7 86.3(12) . . . . no
Pd1 P1 C8 C9 166.5(8) . . . . no
Pd1 P1 C8 C13 -3.9(11) . . . . no
C2 P1 C8 C9 -63.8(10) . . . . no
C2 P1 C8 C13 125.8(10) . . . . no
C14 P1 C8 C9 45.8(10) . . . . no
C14 P1 C8 C13 -124.6(10) . . . . no
Pd1 P1 C14 C15 96.5(7) . . . . no
Pd1 P1 C14 C18 -77.6(7) . . . . no
C2 P1 C14 C15 -27.0(8) . . . . no
C2 P1 C14 C18 159.0(7) . . . . no
C8 P1 C14 C15 -139.5(8) . . . . no
C8 P1 C14 C18 46.4(8) . . . . no
Zn1 O1 C36 C23 4.0(12) . . . . no
Zn1 O1 C36 C31 -177.4(5) . . . . no
Zn1 O2 C37 C38 170.4(5) . . . . no
Zn1 O2 C37 C50 -11.1(11) . . . . no
Zn1 N1 C16 C15 170.1(7) . . . . no
C17 N1 C16 C15 -1.0(13) . . . . no
Zn1 N1 C17 C18 -168.8(8) . . . . no
C16 N1 C17 C18 2.5(13) . . . . no
Zn1 N2 C19 C20 165.1(6) . . . . no
Zn1 N2 C19 C21 -11.5(8) . . . . no
C51 N2 C19 C20 -10.9(11) . . . . no
C51 N2 C19 C21 172.4(7) . . . . no
Zn1 N2 C51 C50 0.5(11) . . . . no
C19 N2 C51 C50 176.1(7) . . . . no
Zn1 N3 C21 C19 13.5(8) . . . . no
Zn1 N3 C21 C20 -162.0(6) . . . 2_555 no
C22 N3 C21 C19 -165.6(7) . . . . no
C22 N3 C21 C20 18.9(11) . . . 2_555 no
Zn1 N3 C22 C23 0.3(11) . . . . no
C21 N3 C22 C23 179.3(7) . . . . no
P1 C2 C3 C4 178.5(10) . . . . no
C7 C2 C3 C4 -9.4(19) . . . . no
P1 C2 C7 C6 179.8(14) . . . . no
C3 C2 C7 C6 8(2) . . . . no
C2 C3 C4 C5 4(2) . . . . no
C3 C4 C5 C6 3(3) . . . . no
C4 C5 C6 C7 -6(3) . . . . no
C5 C6 C7 C2 0(3) . . . . no
P1 C8 C9 C10 175.9(11) . . . . no
C13 C8 C9 C10 -13.0(18) . . . . no
P1 C8 C13 C12 -179.8(10) . . . . no
C9 C8 C13 C12 9.4(18) . . . . no
C8 C9 C10 C11 5(2) . . . . no
C9 C10 C11 C12 7(2) . . . . no
C10 C11 C12 C13 -10(2) . . . . no
C11 C12 C13 C8 1(2) . . . . no
P1 C14 C15 C16 -172.2(7) . . . . no
C18 C14 C15 C16 2.1(13) . . . . no
P1 C14 C18 C17 173.9(7) . . . . no
C15 C14 C18 C17 -0.7(13) . . . . no
C14 C15 C16 N1 -1.3(14) . . . . no
N1 C17 C18 C14 -1.6(15) . . . . no
N2 C19 C20 C21 -175.8(7) . . . 2_555 no
C21 C19 C20 C21 0.8(11) . . . 2_555 no
N2 C19 C21 N3 -1.3(10) . . . . no
N2 C19 C21 C20 174.5(7) . . . 2_555 no
C20 C19 C21 N3 -178.2(7) . . . . no
C20 C19 C21 C20 -2.4(11) . . . 2_555 no
C19 C20 C21 N3 177.0(7) . . 2_555 2_555 no
C19 C20 C21 C19 1.7(11) . . 2_555 2_555 no
N3 C22 C23 C24 178.3(7) . . . . no
N3 C22 C23 C36 -6.0(13) . . . . no
C22 C23 C24 C25 176.0(7) . . . . no
C36 C23 C24 C25 0.1(12) . . . . no
C22 C23 C36 O1 4.0(12) . . . . no
C22 C23 C36 C31 -174.6(7) . . . . no
C24 C23 C36 O1 179.5(7) . . . . no
C24 C23 C36 C31 0.9(11) . . . . no
C23 C24 C25 C26 179.6(7) . . . . no
C23 C24 C25 C30 -0.4(11) . . . . no
C24 C25 C26 C27 -116.4(11) . . . . no
C24 C25 C26 C28 2.8(12) . . . . no
C24 C25 C26 C29 123.5(10) . . . . no
C30 C25 C26 C27 63.6(11) . . . . no
C30 C25 C26 C28 -177.1(10) . . . . no
C30 C25 C26 C29 -56.5(11) . . . . no
C24 C25 C30 C31 -0.4(12) . . . . no
C26 C25 C30 C31 179.6(7) . . . . no
C25 C30 C31 C32 -180.0(8) . . . . no
C25 C30 C31 C36 1.4(12) . . . . no
C30 C31 C32 C33 119.1(8) . . . . no
C30 C31 C32 C34 0.1(12) . . . . no
C30 C31 C32 C35 -119.1(8) . . . . no
C36 C31 C32 C33 -62.2(10) . . . . no
C36 C31 C32 C34 178.7(8) . . . . no
C36 C31 C32 C35 59.6(9) . . . . no
C30 C31 C36 O1 179.8(7) . . . . no
C30 C31 C36 C23 -1.6(10) . . . . no
C32 C31 C36 O1 1.1(11) . . . . no
C32 C31 C36 C23 179.7(7) . . . . no
O2 C37 C38 C39 -1.4(11) . . . . no
O2 C37 C38 C43 179.4(7) . . . . no
C50 C37 C38 C39 -180.0(7) . . . . no
C50 C37 C38 C43 0.8(11) . . . . no
O2 C37 C50 C49 -179.4(7) . . . . no
O2 C37 C50 C51 -0.6(12) . . . . no
C38 C37 C50 C49 -0.8(11) . . . . no
C38 C37 C50 C51 178.0(7) . . . . no
C37 C38 C39 C40 62.0(9) . . . . no
C37 C38 C39 C41 -178.0(7) . . . . no
C37 C38 C39 C42 -58.8(9) . . . . no
C43 C38 C39 C40 -118.7(8) . . . . no
C43 C38 C39 C41 1.3(11) . . . . no
C43 C38 C39 C42 120.4(8) . . . . no
C37 C38 C43 C44 0.9(12) . . . . no
C39 C38 C43 C44 -178.3(7) . . . . no
C38 C43 C44 C45 -178.7(7) . . . . no
C38 C43 C44 C49 -2.4(11) . . . . no
C43 C44 C45 C46 96.4(8) . . . . no
C43 C44 C45 C47 -24.3(10) . . . . no
C43 C44 C45 C48 -143.4(8) . . . . no
C49 C44 C45 C46 -79.6(9) . . . . no
C49 C44 C45 C47 159.7(7) . . . . no
C49 C44 C45 C48 40.6(10) . . . . no
C43 C44 C49 C50 2.4(11) . . . . no
C45 C44 C49 C50 178.7(7) . . . . no
C44 C49 C50 C37 -0.9(12) . . . . no
C44 C49 C50 C51 -179.8(7) . . . . no
C37 C50 C51 N2 5.6(12) . . . . no
C49 C50 C51 N2 -175.6(7) . . . . no
